data_4072979
loop_
_publ_author_name
'Beletskaya, Irina P.'
'Bregadze, Vladimir I.'
'Kabytaev, Kuanysh Z.'
'Zhigareva, Galina G.'
'Petrovskii, Pavel V.'
'Glukhov, Ivan V.'
'Starikova, Zoya A.'

_publ_contact_author 'Vladimir I. Bregadze'
_publ_section_title
;
 Palladium-Catalyzed Amination of 2-Iodo-para-carborane
;
_journal_issue 9
_journal_name_full Organometallics
_journal_page_first 2340
_journal_paper_doi 10.1021/om0611756
_journal_volume 26
_journal_year 2007
_chemical_formula_moiety C2B10H11(C7H6N2)
_chemical_formula_sum 'C9 H16 B10 N2'
_chemical_formula_weight 260.34
_chemical_melting_point 196.5(5)
_chemical_name_common 1-(1,12-dicarba-closo-dodecaboran-2-yl)benzimidazole
_chemical_name_systematic
; 
 ? 
;
_space_group_IT_number 2
_symmetry_cell_setting triclinic
_symmetry_space_group_name_Hall '-P 1'
_symmetry_space_group_name_H-M 'P -1'
_atom_sites_solution_hydrogens mixed
_atom_sites_solution_primary direct
_atom_sites_solution_secondary difmap
_audit_creation_method SHELXL-97
_cell_angle_alpha 86.316(3)
_cell_angle_beta 76.466(3)
_cell_angle_gamma 77.876(3)
_cell_formula_units_Z 2
_cell_length_a 7.1667(10)
_cell_length_b 9.1418(12)
_cell_length_c 10.9767(14)
_cell_measurement_reflns_used 893
_cell_measurement_temperature 120(2)
_cell_measurement_theta_max 29.93
_cell_measurement_theta_min 2.28
_cell_volume 683.50(16)
_computing_cell_refinement 'SAINTPlus (Bruker, 1998a)'
_computing_data_collection 'SMART (Bruker, 1998b)'
_computing_data_reduction 'SAINTPlus (Bruker, 1998a)'
_computing_molecular_graphics 'SHELXTL ver. 5.1 (Sheldrick, 1998b)'
_computing_publication_material 'SHELXTL ver. 5.1 (Sheldrick, 1998b)'
_computing_structure_refinement 'SHELXTL ver. 5.1 (Sheldrick, 1998b)'
_computing_structure_solution 'SHELXTL ver. 5.1 (Sheldrick, 1998b)'
_diffrn_ambient_temperature 120(2)
_diffrn_measured_fraction_theta_full 0.982
_diffrn_measured_fraction_theta_max 0.982
_diffrn_measurement_device_type 'Bruker SMART 1000 CCD area detector'
_diffrn_measurement_method 'phi and omega scans'
_diffrn_radiation_monochromator graphite
_diffrn_radiation_source 'fine-focus sealed tube'
_diffrn_radiation_type MoK\a
_diffrn_radiation_wavelength 0.71073
_diffrn_reflns_av_R_equivalents 0.0433
_diffrn_reflns_av_sigmaI/netI 0.0801
_diffrn_reflns_limit_h_max 9
_diffrn_reflns_limit_h_min -9
_diffrn_reflns_limit_k_max 12
_diffrn_reflns_limit_k_min -12
_diffrn_reflns_limit_l_max 14
_diffrn_reflns_limit_l_min -8
_diffrn_reflns_number 5372
_diffrn_reflns_theta_full 28.00
_diffrn_reflns_theta_max 28.00
_diffrn_reflns_theta_min 2.28
_exptl_absorpt_coefficient_mu 0.064
_exptl_absorpt_correction_type none
_exptl_crystal_colour colorless
_exptl_crystal_density_diffrn 1.265
_exptl_crystal_density_method 'not measured'
_exptl_crystal_description plate
_exptl_crystal_F_000 268
_exptl_crystal_size_max 0.4
_exptl_crystal_size_mid 0.3
_exptl_crystal_size_min 0.2
_refine_diff_density_max 0.271
_refine_diff_density_min -0.208
_refine_diff_density_rms 0.053
_refine_ls_extinction_method none
_refine_ls_goodness_of_fit_ref 1.016
_refine_ls_hydrogen_treatment constr
_refine_ls_matrix_type full
_refine_ls_number_parameters 190
_refine_ls_number_reflns 3174
_refine_ls_number_restraints 0
_refine_ls_restrained_S_all 1.016
_refine_ls_R_factor_all 0.0953
_refine_ls_R_factor_gt 0.0608
_refine_ls_shift/su_max 0.000
_refine_ls_shift/su_mean 0.000
_refine_ls_structure_factor_coef Fsqd
_refine_ls_weighting_details 'calc w=1/[\s^2^(Fo^2^)+(0.0212P)^2^+0.3550P] where P=(Fo^2^+2Fc^2^)/3'
_refine_ls_weighting_scheme calc
_refine_ls_wR_factor_gt 0.1083
_refine_ls_wR_factor_ref 0.1138
_reflns_number_gt 1977
_reflns_number_total 3174
_reflns_threshold_expression I>2\s(I)
_cod_data_source_file om0611756si20070213_010035.cif
_cod_data_source_block bi1
_cod_depositor_comments
;
The following automatic conversions were performed:

'_chemical_melting_point' value '196-197' was changed to '196.5(5)' -
the average value was taken and precision was
estimated.

'_symmetry_cell_setting' value 'Triclinic' changed to
'triclinic' according to
/home/saulius/struct/CIF-dictionaries/cif_core.dic dictionary named
'cif_core.dic' version 2.4.1 from 2010-06-29.

Automatic conversion script
Id: cif_fix_values 1715 2011-07-08 13:25:40Z adriana 
;
_cod_database_code 4072979

loop_
_symmetry_equiv_pos_as_xyz
'x, y, z'
'-x, -y, -z'

loop_
_atom_site_label
_atom_site_type_symbol
_atom_site_fract_x
_atom_site_fract_y
_atom_site_fract_z
_atom_site_U_iso_or_equiv
_atom_site_adp_type
_atom_site_occupancy
_atom_site_symmetry_multiplicity
_atom_site_calc_flag
_atom_site_refinement_flags
N1 N 0.3913(2) 0.79532(16) 0.97154(14) 0.0225(4) Uani 1 1 d .
N2 N 0.6742(2) 0.84559(17) 0.84846(15) 0.0270(4) Uani 1 1 d .
B2 B 0.2654(3) 0.7471(2) 1.08782(19) 0.0191(4) Uani 1 1 d .
B3 B 0.3186(3) 0.7664(2) 1.23668(19) 0.0221(5) Uani 1 1 d .
H3 H 0.4459 0.8198 1.2436 0.026 Uiso 1 1 d R
B4 B 0.0924(3) 0.8093(2) 1.3496(2) 0.0240(5) Uani 1 1 d .
H4 H 0.0764 0.8891 1.4287 0.029 Uiso 1 1 d R
B5 B -0.1023(3) 0.8178(2) 1.2728(2) 0.0232(5) Uani 1 1 d .
H5 H -0.2449 0.9038 1.2988 0.028 Uiso 1 1 d R
B6 B 0.0049(3) 0.7810(2) 1.1114(2) 0.0229(5) Uani 1 1 d .
H6 H -0.0664 0.8497 1.0380 0.027 Uiso 1 1 d R
B7 B 0.3394(3) 0.5863(2) 1.1775(2) 0.0229(5) Uani 1 1 d .
H7 H 0.4793 0.4992 1.1453 0.028 Uiso 1 1 d R
B8 B 0.2332(3) 0.6244(2) 1.3385(2) 0.0246(5) Uani 1 1 d .
H8 H 0.2982 0.5604 1.4164 0.030 Uiso 1 1 d R
B9 B -0.0270(3) 0.6566(2) 1.3604(2) 0.0252(5) Uani 1 1 d .
H9 H -0.1176 0.6152 1.4507 0.030 Uiso 1 1 d R
B10 B -0.0821(3) 0.6391(2) 1.2122(2) 0.0254(5) Uani 1 1 d .
H10 H -0.2097 0.5873 1.2035 0.030 Uiso 1 1 d R
B11 B 0.1450(3) 0.5953(2) 1.0988(2) 0.0231(5) Uani 1 1 d .
H11 H 0.1587 0.5143 1.0210 0.028 Uiso 1 1 d R
C1 C 0.1113(3) 0.8705(2) 1.19843(16) 0.0208(4) Uani 1 1 d .
H1 H 0.1059 0.9757 1.1833 0.025 Uiso 1 1 d R
C2 C 0.5760(3) 0.8232(2) 0.96243(18) 0.0259(4) Uani 1 1 d .
H2A H 0.6273 0.8259 1.0324 0.031 Uiso 1 1 calc R
C3 C 0.3726(3) 0.79678(19) 0.84720(16) 0.0210(4) Uani 1 1 d .
C4 C 0.2252(3) 0.7681(2) 0.79346(18) 0.0239(4) Uani 1 1 d .
H4A H 0.1094 0.7463 0.8425 0.029 Uiso 1 1 calc R
C5 C 0.2599(3) 0.7736(2) 0.66428(18) 0.0291(5) Uani 1 1 d .
H5A H 0.1656 0.7538 0.6256 0.035 Uiso 1 1 calc R
C6 C 0.4321(3) 0.8082(2) 0.58987(18) 0.0314(5) Uani 1 1 d .
H6A H 0.4487 0.8125 0.5032 0.038 Uiso 1 1 calc R
C7 C 0.5782(3) 0.8361(2) 0.64243(18) 0.0280(5) Uani 1 1 d .
H7A H 0.6932 0.8586 0.5926 0.034 Uiso 1 1 calc R
C8 C 0.5474(3) 0.82948(19) 0.77312(17) 0.0230(4) Uani 1 1 d .
C12 C 0.1253(3) 0.5354(2) 1.25085(17) 0.0237(4) Uani 1 1 d .
H12 H 0.1299 0.4300 1.2643 0.028 Uiso 1 1 d R

loop_
_atom_site_aniso_label
_atom_site_aniso_U_11
_atom_site_aniso_U_22
_atom_site_aniso_U_33
_atom_site_aniso_U_23
_atom_site_aniso_U_13
_atom_site_aniso_U_12
N1 0.0237(9) 0.0196(8) 0.0239(8) -0.0001(6) -0.0051(7) -0.0041(6)
N2 0.0236(9) 0.0267(9) 0.0297(9) 0.0010(7) -0.0039(7) -0.0056(7)
B2 0.0164(11) 0.0195(10) 0.0210(10) -0.0016(8) -0.0037(8) -0.0025(8)
B3 0.0223(11) 0.0232(11) 0.0216(11) -0.0007(8) -0.0077(9) -0.0036(8)
B4 0.0271(12) 0.0223(11) 0.0217(11) -0.0016(8) -0.0050(9) -0.0030(9)
B5 0.0239(12) 0.0212(11) 0.0229(11) -0.0002(8) -0.0036(9) -0.0030(9)
B6 0.0191(11) 0.0252(11) 0.0251(11) -0.0011(8) -0.0053(9) -0.0057(9)
B7 0.0242(12) 0.0196(10) 0.0245(11) -0.0004(8) -0.0058(9) -0.0031(8)
B8 0.0264(12) 0.0251(11) 0.0217(11) 0.0041(8) -0.0054(9) -0.0051(9)
B9 0.0282(13) 0.0201(11) 0.0245(11) 0.0010(8) -0.0020(9) -0.0033(9)
B10 0.0229(12) 0.0241(11) 0.0280(12) -0.0027(9) -0.0026(9) -0.0050(9)
B11 0.0216(12) 0.0220(11) 0.0256(11) -0.0030(8) -0.0035(9) -0.0056(8)
C1 0.0225(10) 0.0183(9) 0.0213(9) -0.0012(7) -0.0050(8) -0.0030(7)
C2 0.0214(10) 0.0268(10) 0.0302(11) -0.0007(8) -0.0072(8) -0.0049(8)
C3 0.0252(10) 0.0169(9) 0.0197(9) 0.0003(7) -0.0043(8) -0.0027(7)
C4 0.0255(11) 0.0216(9) 0.0251(10) 0.0009(7) -0.0072(8) -0.0045(8)
C5 0.0355(12) 0.0279(10) 0.0261(11) -0.0013(8) -0.0106(9) -0.0069(9)
C6 0.0441(14) 0.0284(11) 0.0186(10) -0.0023(8) -0.0042(9) -0.0034(9)
C7 0.0302(12) 0.0244(10) 0.0249(10) -0.0007(8) 0.0020(9) -0.0043(8)
C8 0.0245(11) 0.0154(9) 0.0273(10) -0.0006(7) -0.0053(8) -0.0009(7)
C12 0.0255(11) 0.0197(9) 0.0244(10) 0.0006(7) -0.0028(8) -0.0047(8)

loop_
_atom_type_symbol
_atom_type_description
_atom_type_scat_dispersion_real
_atom_type_scat_dispersion_imag
_atom_type_scat_source
C C 0.0033 0.0016 'International Tables Vol C Tables 4.2.6.8 and 6.1.1.4'
H H 0.0000 0.0000 'International Tables Vol C Tables 4.2.6.8 and 6.1.1.4'
B B 0.0013 0.0007 'International Tables Vol C Tables 4.2.6.8 and 6.1.1.4'
N N 0.0061 0.0033 'International Tables Vol C Tables 4.2.6.8 and 6.1.1.4'

loop_
_geom_angle_atom_site_label_1
_geom_angle_atom_site_label_2
_geom_angle_atom_site_label_3
_geom_angle
C2 N1 C3 104.46(15)
C2 N1 B2 124.75(16)
C3 N1 B2 129.84(16)
C2 N2 C8 103.71(16)
N1 B2 C1 123.37(15)
N1 B2 B11 124.66(16)
C1 B2 B11 103.71(14)
N1 B2 B7 123.76(16)
C1 B2 B7 103.74(14)
B11 B2 B7 60.72(12)
N1 B2 B6 121.91(15)
C1 B2 B6 57.56(11)
B11 B2 B6 60.04(12)
B7 B2 B6 108.06(15)
N1 B2 B3 120.17(16)
C1 B2 B3 58.23(11)
B11 B2 B3 108.12(14)
B7 B2 B3 59.70(11)
B6 B2 B3 106.98(15)
C1 B3 B8 104.05(15)
C1 B3 B7 104.39(15)
B8 B3 B7 60.21(12)
C1 B3 B4 58.18(11)
B8 B3 B4 59.87(12)
B7 B3 B4 107.99(16)
C1 B3 B2 59.12(11)
B8 B3 B2 107.98(15)
B7 B3 B2 59.66(11)
B4 B3 B2 108.14(15)
C1 B3 H3 121.4
B8 B3 H3 125.1
B7 B3 H3 125.8
B4 B3 H3 119.7
B2 B3 H3 120.6
C1 B4 B9 104.38(14)
C1 B4 B8 104.52(14)
B9 B4 B8 60.60(12)
C1 B4 B5 58.76(11)
B9 B4 B5 59.72(12)
B8 B4 B5 108.40(15)
C1 B4 B3 58.90(11)
B9 B4 B3 108.35(15)
B8 B4 B3 59.76(12)
B5 B4 B3 108.54(15)
C1 B4 H4 121.6
B9 B4 H4 125.3
B8 B4 H4 124.7
B5 B4 H4 120.5
B3 B4 H4 119.7
C1 B5 B9 104.20(15)
C1 B5 B10 104.07(15)
B9 B5 B10 60.72(12)
C1 B5 B4 58.37(12)
B9 B5 B4 59.88(12)
B10 B5 B4 108.27(15)
C1 B5 B6 58.04(11)
B9 B5 B6 108.04(15)
B10 B5 B6 59.77(12)
B4 B5 B6 107.34(16)
C1 B5 H5 121.1
B9 B5 H5 126.7
B10 B5 H5 124.6
B4 B5 H5 121.7
B6 B5 H5 118.8
C1 B6 B10 104.66(15)
C1 B6 B11 104.73(15)
B10 B6 B11 60.61(12)
C1 B6 B5 58.81(12)
B10 B6 B5 59.77(12)
B11 B6 B5 108.38(15)
C1 B6 B2 59.54(11)
B10 B6 B2 108.38(15)
B11 B6 B2 59.40(12)
B5 B6 B2 109.00(15)
C1 B6 H6 117.6
B10 B6 H6 127.8
B11 B6 H6 127.9
B5 B6 H6 118.7
B2 B6 H6 118.6
C12 B7 B2 103.94(15)
C12 B7 B3 103.94(15)
B2 B7 B3 60.63(11)
C12 B7 B8 58.57(12)
B2 B7 B8 108.43(15)
B3 B7 B8 59.81(12)
C12 B7 B11 58.47(12)
B2 B7 B11 59.45(12)
B3 B7 B11 107.85(15)
B8 B7 B11 108.05(16)
C12 B7 H7 121.4
B2 B7 H7 123.8
B3 B7 H7 127.2
B8 B7 H7 122.4
B11 B7 H7 117.9
C12 B8 B3 103.98(15)
C12 B8 B4 103.78(15)
B3 B8 B4 60.38(12)
C12 B8 B7 58.45(12)
B3 B8 B7 59.98(12)
B4 B8 B7 108.20(15)
C12 B8 B9 58.53(12)
B3 B8 B9 108.03(15)
B4 B8 B9 59.58(12)
B7 B8 B9 108.14(15)
C12 B8 H8 119.6
B3 B8 H8 128.8
B4 B8 H8 125.3
B7 B8 H8 122.0
B9 B8 H8 116.7
C12 B9 B5 104.20(15)
C12 B9 B4 103.78(15)
B5 B9 B4 60.40(12)
C12 B9 B10 58.73(12)
B5 B9 B10 59.72(12)
B4 B9 B10 107.90(15)
C12 B9 B8 58.28(12)
B5 B9 B8 108.32(15)
B4 B9 B8 59.82(12)
B10 B9 B8 108.07(16)
C12 B9 H9 121.7
B5 B9 H9 125.9
B4 B9 H9 124.9
B10 B9 H9 121.2
B8 B9 H9 119.1
C12 B10 B5 103.79(15)
C12 B10 B6 103.58(15)
B5 B10 B6 60.47(12)
C12 B10 B9 58.34(12)
B5 B10 B9 59.56(12)
B6 B10 B9 107.68(15)
C12 B10 B11 58.21(12)
B5 B10 B11 108.41(16)
B6 B10 B11 59.94(12)
B9 B10 B11 107.77(16)
C12 B10 H10 122.4
B5 B10 H10 125.6
B6 B10 H10 124.5
B9 B10 H10 121.7
B11 B10 H10 119.2
C12 B11 B2 104.03(14)
C12 B11 B6 103.57(14)
B2 B11 B6 60.56(12)
C12 B11 B7 58.19(12)
B2 B11 B7 59.84(12)
B6 B11 B7 107.77(15)
C12 B11 B10 58.70(12)
B2 B11 B10 108.37(15)
B6 B11 B10 59.45(12)
B7 B11 B10 107.97(15)
C12 B11 H11 121.2
B2 B11 H11 126.3
B6 B11 H11 125.5
B7 B11 H11 121.2
B10 B11 H11 118.9
B6 C1 B4 115.26(15)
B6 C1 B5 63.15(12)
B4 C1 B5 62.88(12)
B6 C1 B3 115.08(14)
B4 C1 B3 62.92(12)
B5 C1 B3 115.25(14)
B6 C1 B2 62.91(12)
B4 C1 B2 114.95(14)
B5 C1 B2 115.32(14)
B3 C1 B2 62.65(11)
B6 C1 H1 117.8
B4 C1 H1 116.7
B5 C1 H1 116.7
B3 C1 H1 117.6
B2 C1 H1 118.4
N2 C2 N1 115.48(17)
N2 C2 H2A 122.3
N1 C2 H2A 122.3
C4 C3 N1 132.52(18)
C4 C3 C8 121.50(17)
N1 C3 C8 105.93(16)
C5 C4 C3 116.87(18)
C5 C4 H4A 121.6
C3 C4 H4A 121.6
C4 C5 C6 122.04(19)
C4 C5 H5A 119.0
C6 C5 H5A 119.0
C7 C6 C5 121.31(18)
C7 C6 H6A 119.3
C5 C6 H6A 119.3
C6 C7 C8 117.68(19)
C6 C7 H7A 121.2
C8 C7 H7A 121.2
N2 C8 C7 128.97(18)
N2 C8 C3 110.39(16)
C7 C8 C3 120.58(17)
B7 C12 B8 62.99(12)
B7 C12 B11 63.35(12)
B8 C12 B11 115.73(15)
B7 C12 B9 115.75(15)
B8 C12 B9 63.18(13)
B11 C12 B9 115.61(14)
B7 C12 B10 115.87(15)
B8 C12 B10 115.59(15)
B11 C12 B10 63.09(12)
B9 C12 B10 62.93(12)
B7 C12 H12 116.3
B8 C12 H12 118.7
B11 C12 H12 115.1
B9 C12 H12 118.8
B10 C12 H12 116.6

loop_
_geom_bond_atom_site_label_1
_geom_bond_atom_site_label_2
_geom_bond_distance
N1 C2 1.380(2)
N1 C3 1.401(2)
N1 B2 1.481(2)
N2 C2 1.311(2)
N2 C8 1.399(2)
B2 C1 1.729(3)
B2 B11 1.766(3)
B2 B7 1.773(3)
B2 B6 1.786(3)
B2 B3 1.790(3)
B3 C1 1.713(3)
B3 B8 1.770(3)
B3 B7 1.773(3)
B3 B4 1.781(3)
B3 H3 1.1400
B4 C1 1.700(3)
B4 B9 1.768(3)
B4 B8 1.772(3)
B4 B5 1.777(3)
B4 H4 1.1400
B5 C1 1.707(3)
B5 B9 1.765(3)
B5 B10 1.768(3)
B5 B6 1.781(3)
B5 H5 1.1400
B6 C1 1.693(3)
B6 B10 1.768(3)
B6 B11 1.777(3)
B6 H6 1.1400
B7 C12 1.700(3)
B7 B8 1.778(3)
B7 B11 1.788(3)
B7 H7 1.1400
B8 C12 1.702(3)
B8 B9 1.786(3)
B8 H8 1.1400
B9 C12 1.707(3)
B9 B10 1.786(3)
B9 H9 1.1400
B10 C12 1.714(3)
B10 B11 1.789(3)
B10 H10 1.1400
B11 C12 1.705(3)
B11 H11 1.1400
C1 H1 0.9600
C2 H2A 0.9300
C3 C4 1.400(3)
C3 C8 1.403(3)
C4 C5 1.381(3)
C4 H4A 0.9300
C5 C6 1.396(3)
C5 H5A 0.9300
C6 C7 1.382(3)
C6 H6A 0.9300
C7 C8 1.399(3)
C7 H7A 0.9300
C12 H12 0.9600

loop_
_geom_torsion_atom_site_label_1
_geom_torsion_atom_site_label_2
_geom_torsion_atom_site_label_3
_geom_torsion_atom_site_label_4
_geom_torsion
C2 N1 B2 C1 85.7(2)
C3 N1 B2 C1 -107.1(2)
C2 N1 B2 B11 -131.08(19)
C3 N1 B2 B11 36.0(3)
C2 N1 B2 B7 -55.7(2)
C3 N1 B2 B7 111.4(2)
C2 N1 B2 B6 155.46(17)
C3 N1 B2 B6 -37.4(3)
C2 N1 B2 B3 16.0(3)
C3 N1 B2 B3 -176.89(16)
N1 B2 B3 C1 112.86(18)
B11 B2 B3 C1 -95.20(15)
B7 B2 B3 C1 -133.27(16)
B6 B2 B3 C1 -31.91(13)
N1 B2 B3 B8 -151.21(16)
C1 B2 B3 B8 95.93(16)
B11 B2 B3 B8 0.7(2)
B7 B2 B3 B8 -37.34(15)
B6 B2 B3 B8 64.02(18)
N1 B2 B3 B7 -113.88(19)
C1 B2 B3 B7 133.27(16)
B11 B2 B3 B7 38.07(14)
B6 B2 B3 B7 101.36(16)
N1 B2 B3 B4 145.47(16)
C1 B2 B3 B4 32.62(13)
B11 B2 B3 B4 -62.58(18)
B7 B2 B3 B4 -100.65(16)
B6 B2 B3 B4 0.70(19)
B8 B3 B4 C1 -133.67(15)
B7 B3 B4 C1 -96.08(15)
B2 B3 B4 C1 -32.98(13)
C1 B3 B4 B9 96.05(15)
B8 B3 B4 B9 -37.62(14)
B7 B3 B4 B9 -0.03(19)
B2 B3 B4 B9 63.07(18)
C1 B3 B4 B8 133.67(15)
B7 B3 B4 B8 37.59(14)
B2 B3 B4 B8 100.69(16)
C1 B3 B4 B5 32.74(13)
B8 B3 B4 B5 -100.94(16)
B7 B3 B4 B5 -63.35(18)
B2 B3 B4 B5 -0.25(19)
B9 B4 B5 C1 -133.66(15)
B8 B4 B5 C1 -96.15(15)
B3 B4 B5 C1 -32.79(13)
C1 B4 B5 B9 133.66(15)
B8 B4 B5 B9 37.51(14)
B3 B4 B5 B9 100.87(16)
C1 B4 B5 B10 95.58(16)
B9 B4 B5 B10 -38.08(15)
B8 B4 B5 B10 -0.6(2)
B3 B4 B5 B10 62.79(18)
C1 B4 B5 B6 32.48(13)
B9 B4 B5 B6 -101.19(16)
B8 B4 B5 B6 -63.67(18)
B3 B4 B5 B6 -0.31(19)
B9 B5 B6 C1 -95.78(16)
B10 B5 B6 C1 -134.04(16)
B4 B5 B6 C1 -32.61(13)
C1 B5 B6 B10 134.04(16)
B9 B5 B6 B10 38.26(15)
B4 B5 B6 B10 101.43(16)
C1 B5 B6 B11 96.44(16)
B9 B5 B6 B11 0.7(2)
B10 B5 B6 B11 -37.61(15)
B4 B5 B6 B11 63.83(18)
C1 B5 B6 B2 33.37(13)
B9 B5 B6 B2 -62.42(19)
B10 B5 B6 B2 -100.68(16)
B4 B5 B6 B2 0.76(19)
N1 B2 B6 C1 -111.84(18)
B11 B2 B6 C1 133.68(15)
B7 B2 B6 C1 95.10(15)
B3 B2 B6 C1 32.18(13)
N1 B2 B6 B10 151.61(16)
C1 B2 B6 B10 -96.54(16)
B11 B2 B6 B10 37.13(14)
B7 B2 B6 B10 -1.45(19)
B3 B2 B6 B10 -64.37(17)
N1 B2 B6 B11 114.48(19)
C1 B2 B6 B11 -133.68(15)
B7 B2 B6 B11 -38.58(14)
B3 B2 B6 B11 -101.50(15)
N1 B2 B6 B5 -144.93(16)
C1 B2 B6 B5 -33.08(13)
B11 B2 B6 B5 100.60(16)
B7 B2 B6 B5 62.02(18)
B3 B2 B6 B5 -0.90(19)
N1 B2 B7 C12 -153.61(16)
C1 B2 B7 C12 58.75(16)
B11 B2 B7 C12 -39.44(13)
B6 B2 B7 C12 -1.17(18)
B3 B2 B7 C12 98.35(15)
N1 B2 B7 B3 108.0(2)
C1 B2 B7 B3 -39.59(14)
B11 B2 B7 B3 -137.79(16)
B6 B2 B7 B3 -99.52(16)
N1 B2 B7 B8 145.31(17)
C1 B2 B7 B8 -2.32(19)
B11 B2 B7 B8 -100.52(17)
B6 B2 B7 B8 -62.24(18)
B3 B2 B7 B8 37.27(15)
N1 B2 B7 B11 -114.2(2)
C1 B2 B7 B11 98.20(15)
B6 B2 B7 B11 38.27(14)
B3 B2 B7 B11 137.79(16)
C1 B3 B7 C12 -58.17(17)
B8 B3 B7 C12 40.00(14)
B4 B3 B7 C12 2.56(19)
B2 B3 B7 C12 -98.34(15)
C1 B3 B7 B2 40.18(13)
B8 B3 B7 B2 138.34(16)
B4 B3 B7 B2 100.91(16)
C1 B3 B7 B8 -98.17(16)
B4 B3 B7 B8 -37.44(14)
B2 B3 B7 B8 -138.34(16)
C1 B3 B7 B11 2.74(19)
B8 B3 B7 B11 100.91(17)
B4 B3 B7 B11 63.47(18)
B2 B3 B7 B11 -37.43(14)
C1 B3 B8 C12 58.79(17)
B7 B3 B8 C12 -39.94(14)
B4 B3 B8 C12 98.10(16)
B2 B3 B8 C12 -2.85(19)
C1 B3 B8 B4 -39.31(13)
B7 B3 B8 B4 -138.05(16)
B2 B3 B8 B4 -100.95(16)
C1 B3 B8 B7 98.73(15)
B4 B3 B8 B7 138.05(16)
B2 B3 B8 B7 37.09(14)
C1 B3 B8 B9 -2.22(19)
B7 B3 B8 B9 -100.95(16)
B4 B3 B8 B9 37.09(14)
B2 B3 B8 B9 -63.86(18)
C1 B4 B8 C12 -58.65(18)
B9 B4 B8 C12 39.89(13)
B5 B4 B8 C12 2.76(19)
B3 B4 B8 C12 -98.43(15)
C1 B4 B8 B3 39.77(14)
B9 B4 B8 B3 138.31(16)
B5 B4 B8 B3 101.19(16)
C1 B4 B8 B7 2.2(2)
B9 B4 B8 B7 100.77(17)
B5 B4 B8 B7 63.65(19)
B3 B4 B8 B7 -37.54(15)
C1 B4 B8 B9 -98.54(16)
B5 B4 B8 B9 -37.13(14)
B3 B4 B8 B9 -138.31(16)
B2 B7 B8 C12 95.39(16)
B3 B7 B8 C12 133.02(16)
B11 B7 B8 C12 32.45(13)
C12 B7 B8 B3 -133.02(16)
B2 B7 B8 B3 -37.63(14)
B11 B7 B8 B3 -100.57(16)
C12 B7 B8 B4 -95.30(16)
B2 B7 B8 B4 0.1(2)
B3 B7 B8 B4 37.72(15)
B11 B7 B8 B4 -62.85(19)
C12 B7 B8 B9 -32.25(14)
B2 B7 B8 B9 63.14(19)
B3 B7 B8 B9 100.77(16)
B11 B7 B8 B9 0.20(19)
C1 B5 B9 C12 -58.53(17)
B10 B5 B9 C12 39.84(14)
B4 B5 B9 C12 -97.98(16)
B6 B5 B9 C12 2.0(2)
C1 B5 B9 B4 39.44(13)
B10 B5 B9 B4 137.81(16)
B6 B5 B9 B4 99.98(17)
C1 B5 B9 B10 -98.37(15)
B4 B5 B9 B10 -137.81(16)
B6 B5 B9 B10 -37.83(15)
C1 B5 B9 B8 2.29(19)
B10 B5 B9 B8 100.66(17)
B4 B5 B9 B8 -37.15(14)
B6 B5 B9 B8 62.83(19)
C1 B4 B9 C12 59.02(17)
B8 B4 B9 C12 -39.76(13)
B5 B4 B9 C12 98.70(15)
B3 B4 B9 C12 -2.50(19)
C1 B4 B9 B5 -39.68(13)
B8 B4 B9 B5 -138.45(16)
B3 B4 B9 B5 -101.20(16)
C1 B4 B9 B10 -2.13(19)
B8 B4 B9 B10 -100.91(16)
B5 B4 B9 B10 37.55(14)
B3 B4 B9 B10 -63.66(19)
C1 B4 B9 B8 98.78(15)
B5 B4 B9 B8 138.45(16)
B3 B4 B9 B8 37.25(14)
B3 B8 B9 C12 95.66(16)
B4 B8 B9 C12 133.10(15)
B7 B8 B9 C12 32.21(13)
C12 B8 B9 B5 -95.70(16)
B3 B8 B9 B5 0.0(2)
B4 B8 B9 B5 37.40(14)
B7 B8 B9 B5 -63.48(18)
C12 B8 B9 B4 -133.10(15)
B3 B8 B9 B4 -37.44(14)
B7 B8 B9 B4 -100.89(16)
C12 B8 B9 B10 -32.48(13)
B3 B8 B9 B10 63.17(18)
B4 B8 B9 B10 100.62(16)
B7 B8 B9 B10 -0.27(19)
C1 B5 B10 C12 59.03(17)
B9 B5 B10 C12 -39.56(14)
B4 B5 B10 C12 -1.85(19)
B6 B5 B10 C12 97.98(16)
C1 B5 B10 B6 -38.96(13)
B9 B5 B10 B6 -137.54(17)
B4 B5 B10 B6 -99.83(17)
C1 B5 B10 B9 98.59(16)
B4 B5 B10 B9 37.71(15)
B6 B5 B10 B9 137.54(17)
C1 B5 B10 B11 -1.63(19)
B9 B5 B10 B11 -100.22(17)
B4 B5 B10 B11 -62.51(19)
B6 B5 B10 B11 37.32(15)
C1 B6 B10 C12 -58.87(17)
B11 B6 B10 C12 40.01(13)
B5 B6 B10 C12 -98.33(16)
B2 B6 B10 C12 3.40(18)
C1 B6 B10 B5 39.47(14)
B11 B6 B10 B5 138.35(16)
B2 B6 B10 B5 101.74(16)
C1 B6 B10 B9 1.81(19)
B11 B6 B10 B9 100.69(17)
B5 B6 B10 B9 -37.65(15)
B2 B6 B10 B9 64.08(18)
C1 B6 B10 B11 -98.88(16)
B5 B6 B10 B11 -138.35(16)
B2 B6 B10 B11 -36.61(14)
B5 B9 B10 C12 133.40(16)
B4 B9 B10 C12 95.55(16)
B8 B9 B10 C12 32.31(14)
C12 B9 B10 B5 -133.40(16)
B4 B9 B10 B5 -37.85(15)
B8 B9 B10 B5 -101.09(16)
C12 B9 B10 B6 -95.34(16)
B5 B9 B10 B6 38.06(15)
B4 B9 B10 B6 0.2(2)
B8 B9 B10 B6 -63.03(18)
C12 B9 B10 B11 -32.07(14)
B5 B9 B10 B11 101.32(16)
B4 B9 B10 B11 63.47(18)
B8 B9 B10 B11 0.24(19)
N1 B2 B11 C12 152.07(17)
C1 B2 B11 C12 -58.94(16)
B7 B2 B11 C12 39.32(13)
B6 B2 B11 C12 -97.86(15)
B3 B2 B11 C12 1.70(18)
N1 B2 B11 B6 -110.1(2)
C1 B2 B11 B6 38.92(13)
B7 B2 B11 B6 137.18(15)
B3 B2 B11 B6 99.56(16)
N1 B2 B11 B7 112.8(2)
C1 B2 B11 B7 -98.25(15)
B6 B2 B11 B7 -137.18(15)
B3 B2 B11 B7 -37.62(14)
N1 B2 B11 B10 -146.70(17)
C1 B2 B11 B10 2.29(18)
B7 B2 B11 B10 100.55(16)
B6 B2 B11 B10 -36.63(14)
B3 B2 B11 B10 62.93(18)
C1 B6 B11 C12 58.50(17)
B10 B6 B11 C12 -40.26(14)
B5 B6 B11 C12 -3.02(19)
B2 B6 B11 C12 98.63(15)
C1 B6 B11 B2 -40.14(13)
B10 B6 B11 B2 -138.89(16)
B5 B6 B11 B2 -101.65(16)
C1 B6 B11 B7 -2.03(19)
B10 B6 B11 B7 -100.78(16)
B5 B6 B11 B7 -63.54(19)
B2 B6 B11 B7 38.11(14)
C1 B6 B11 B10 98.76(16)
B5 B6 B11 B10 37.24(15)
B2 B6 B11 B10 138.89(16)
B2 B7 B11 C12 -133.66(15)
B3 B7 B11 C12 -95.70(16)
B8 B7 B11 C12 -32.49(13)
C12 B7 B11 B2 133.66(15)
B3 B7 B11 B2 37.96(14)
B8 B7 B11 B2 101.18(16)
C12 B7 B11 B6 95.23(16)
B2 B7 B11 B6 -38.44(14)
B3 B7 B11 B6 -0.5(2)
B8 B7 B11 B6 62.74(18)
C12 B7 B11 B10 32.43(14)
B2 B7 B11 B10 -101.23(16)
B3 B7 B11 B10 -63.27(18)
B8 B7 B11 B10 -0.05(19)
B5 B10 B11 C12 95.12(16)
B6 B10 B11 C12 132.67(15)
B9 B10 B11 C12 32.12(13)
C12 B10 B11 B2 -95.56(15)
B5 B10 B11 B2 -0.4(2)
B6 B10 B11 B2 37.11(14)
B9 B10 B11 B2 -63.44(18)
C12 B10 B11 B6 -132.67(15)
B5 B10 B11 B6 -37.55(14)
B9 B10 B11 B6 -100.55(16)
C12 B10 B11 B7 -32.24(13)
B5 B10 B11 B7 62.89(18)
B6 B10 B11 B7 100.44(16)
B9 B10 B11 B7 -0.11(19)
B10 B6 C1 B4 -3.4(2)
B11 B6 C1 B4 -66.34(18)
B5 B6 C1 B4 36.49(15)
B2 B6 C1 B4 -106.41(16)
B10 B6 C1 B5 -39.94(14)
B11 B6 C1 B5 -102.83(15)
B2 B6 C1 B5 -142.89(15)
B10 B6 C1 B3 66.98(19)
B11 B6 C1 B3 4.1(2)
B5 B6 C1 B3 106.92(16)
B2 B6 C1 B3 -35.98(15)
B10 B6 C1 B2 102.96(15)
B11 B6 C1 B2 40.07(13)
B5 B6 C1 B2 142.89(15)
B9 B4 C1 B6 3.6(2)
B8 B4 C1 B6 66.37(19)
B5 B4 C1 B6 -36.59(15)
B3 B4 C1 B6 106.57(17)
B9 B4 C1 B5 40.16(14)
B8 B4 C1 B5 102.96(16)
B3 B4 C1 B5 143.16(15)
B9 B4 C1 B3 -103.00(15)
B8 B4 C1 B3 -40.20(14)
B5 B4 C1 B3 -143.16(15)
B9 B4 C1 B2 -66.80(19)
B8 B4 C1 B2 -4.0(2)
B5 B4 C1 B2 -106.96(16)
B3 B4 C1 B2 36.19(15)
B9 B5 C1 B6 102.63(15)
B10 B5 C1 B6 39.81(14)
B4 B5 C1 B6 142.83(15)
B9 B5 C1 B4 -40.20(13)
B10 B5 C1 B4 -103.02(16)
B6 B5 C1 B4 -142.83(15)
B9 B5 C1 B3 -4.02(19)
B10 B5 C1 B3 -66.84(18)
B4 B5 C1 B3 36.18(15)
B6 B5 C1 B3 -106.65(16)
B9 B5 C1 B2 66.18(18)
B10 B5 C1 B2 3.4(2)
B4 B5 C1 B2 106.37(16)
B6 B5 C1 B2 -36.46(14)
B8 B3 C1 B6 -66.70(18)
B7 B3 C1 B6 -4.4(2)
B4 B3 C1 B6 -106.85(17)
B2 B3 C1 B6 36.08(15)
B8 B3 C1 B4 40.15(13)
B7 B3 C1 B4 102.48(16)
B2 B3 C1 B4 142.93(15)
B8 B3 C1 B5 3.99(19)
B7 B3 C1 B5 66.32(18)
B4 B3 C1 B5 -36.16(15)
B2 B3 C1 B5 106.77(16)
B8 B3 C1 B2 -102.78(15)
B7 B3 C1 B2 -40.45(13)
B4 B3 C1 B2 -142.93(15)
N1 B2 C1 B6 109.34(19)
B11 B2 C1 B6 -40.16(14)
B7 B2 C1 B6 -102.86(15)
B3 B2 C1 B6 -143.20(15)
N1 B2 C1 B4 -143.75(17)
B11 B2 C1 B4 66.74(18)
B7 B2 C1 B4 4.0(2)
B6 B2 C1 B4 106.90(17)
B3 B2 C1 B4 -36.29(15)
N1 B2 C1 B5 145.89(17)
B11 B2 C1 B5 -3.62(19)
B7 B2 C1 B5 -66.32(18)
B6 B2 C1 B5 36.55(15)
B3 B2 C1 B5 -106.65(16)
N1 B2 C1 B3 -107.46(19)
B11 B2 C1 B3 103.03(15)
B7 B2 C1 B3 40.34(14)
B6 B2 C1 B3 143.20(15)
C8 N2 C2 N1 -0.9(2)
C3 N1 C2 N2 1.6(2)
B2 N1 C2 N2 171.38(16)
C2 N1 C3 C4 175.99(19)
B2 N1 C3 C4 6.9(3)
C2 N1 C3 C8 -1.46(18)
B2 N1 C3 C8 -170.55(17)
N1 C3 C4 C5 -177.20(18)
C8 C3 C4 C5 -0.1(3)
C3 C4 C5 C6 -0.9(3)
C4 C5 C6 C7 1.1(3)
C5 C6 C7 C8 -0.4(3)
C2 N2 C8 C7 -177.41(18)
C2 N2 C8 C3 -0.10(19)
C6 C7 C8 N2 176.52(18)
C6 C7 C8 C3 -0.6(3)
C4 C3 C8 N2 -176.78(16)
N1 C3 C8 N2 1.02(19)
C4 C3 C8 C7 0.8(3)
N1 C3 C8 C7 178.59(16)
B2 B7 C12 B8 -103.30(15)
B3 B7 C12 B8 -40.63(13)
B11 B7 C12 B8 -143.24(15)
B2 B7 C12 B11 39.93(13)
B3 B7 C12 B11 102.61(15)
B8 B7 C12 B11 143.24(15)
B2 B7 C12 B9 -67.22(18)
B3 B7 C12 B9 -4.5(2)
B8 B7 C12 B9 36.09(15)
B11 B7 C12 B9 -107.15(17)
B2 B7 C12 B10 3.7(2)
B3 B7 C12 B10 66.33(18)
B8 B7 C12 B10 106.96(17)
B11 B7 C12 B10 -36.28(15)
B3 B8 C12 B7 40.72(14)
B4 B8 C12 B7 103.11(15)
B9 B8 C12 B7 143.53(15)
B3 B8 C12 B11 4.3(2)
B4 B8 C12 B11 66.68(19)
B7 B8 C12 B11 -36.43(15)
B9 B8 C12 B11 107.10(17)
B3 B8 C12 B9 -102.81(16)
B4 B8 C12 B9 -40.42(14)
B7 B8 C12 B9 -143.53(15)
B3 B8 C12 B10 -66.67(19)
B4 B8 C12 B10 -4.3(2)
B7 B8 C12 B10 -107.38(17)
B9 B8 C12 B10 36.14(15)
B2 B11 C12 B7 -40.14(13)
B6 B11 C12 B7 -102.70(15)
B10 B11 C12 B7 -143.34(15)
B2 B11 C12 B8 -3.9(2)
B6 B11 C12 B8 -66.41(19)
B7 B11 C12 B8 36.29(15)
B10 B11 C12 B8 -107.05(17)
B2 B11 C12 B9 67.22(19)
B6 B11 C12 B9 4.7(2)
B7 B11 C12 B9 107.36(17)
B10 B11 C12 B9 -35.98(16)
B2 B11 C12 B10 103.20(15)
B6 B11 C12 B10 40.64(14)
B7 B11 C12 B10 143.34(15)
B5 B9 C12 B7 66.97(19)
B4 B9 C12 B7 4.5(2)
B10 B9 C12 B7 107.30(17)
B8 B9 C12 B7 -36.01(15)
B5 B9 C12 B8 102.98(16)
B4 B9 C12 B8 40.53(14)
B10 B9 C12 B8 143.32(15)
B5 B9 C12 B11 -4.3(2)
B4 B9 C12 B11 -66.75(19)
B10 B9 C12 B11 36.04(16)
B8 B9 C12 B11 -107.28(17)
B5 B9 C12 B10 -40.34(14)
B4 B9 C12 B10 -102.79(16)
B8 B9 C12 B10 -143.32(15)
B5 B10 C12 B7 -66.95(19)
B6 B10 C12 B7 -4.5(2)
B9 B10 C12 B7 -107.12(17)
B11 B10 C12 B7 36.37(15)
B5 B10 C12 B8 3.9(2)
B6 B10 C12 B8 66.36(18)
B9 B10 C12 B8 -36.24(15)
B11 B10 C12 B8 107.26(17)
B5 B10 C12 B11 -103.32(16)
B6 B10 C12 B11 -40.89(13)
B9 B10 C12 B11 -143.49(16)
B5 B10 C12 B9 40.17(14)
B6 B10 C12 B9 102.60(16)
B11 B10 C12 B9 143.49(16)
